data_4516002
loop_
_publ_author_name
'Liu, Qing-Xiang'
'Hu, Ze-Liang'
'Yu, Shao-Cong'
'Zhao, Zhi-Xiang'
'Wei, Deng-Che'
'Li, Hui-Long'

_publ_section_title
;
 NHC Pd(II) and Ag(I) Complexes: Synthesis, Structure, and Catalytic
 Activity in Three Types of C-C Coupling Reactions.
;
_journal_issue 4
_journal_name_full 'ACS omega'
_journal_page_first 4035
_journal_page_last 4047
_journal_paper_doi 10.1021/acsomega.8b00205
_journal_volume 3
_journal_year 2018
_chemical_formula_moiety 'Ag2 Br4, C40 H40 N4'
_chemical_formula_sum 'C40 H40 Ag2 Br4 N4'
_chemical_formula_weight 1112.14
_space_group_crystal_system triclinic
_space_group_IT_number 2
_space_group_name_Hall '-P 1'
_space_group_name_H-M_alt 'P -1'
_atom_sites_solution_hydrogens mixed
_audit_creation_date 2018-03-13
_audit_creation_method
;
Olex2 1.2-beta
(compiled 2018.02.02 svn.r3481 for OlexSys, GUI svn.r5470)
;
_cell_angle_alpha 100.166(4)
_cell_angle_beta 103.867(4)
_cell_angle_gamma 110.924(4)
_cell_formula_units_Z 2
_cell_length_a 11.398(3)
_cell_length_b 13.023(3)
_cell_length_c 18.513(4)
_cell_measurement_reflns_used 2938
_cell_measurement_temperature 296(2)
_cell_measurement_theta_max 22.17
_cell_measurement_theta_min 2.45
_cell_volume 2385.6(10)
_computing_molecular_graphics 'Olex2 (Dolomanov et al., 2009)'
_computing_publication_material 'Olex2 (Dolomanov et al., 2009)'
_computing_structure_refinement 'ShelXL (Sheldrick, 2015)'
_computing_structure_solution 'XS (Sheldrick, 2008)'
_diffrn_ambient_temperature 296.15
_diffrn_measured_fraction_theta_full 0.991
_diffrn_measured_fraction_theta_max 0.991
_diffrn_measurement_device_type 'CCD area detector'
_diffrn_measurement_method 'phi and omega scans'
_diffrn_radiation_type MoK\a
_diffrn_radiation_wavelength 0.71073
_diffrn_reflns_av_R_equivalents 0.0212
_diffrn_reflns_av_unetI/netI 0.0500
_diffrn_reflns_Laue_measured_fraction_full 0.991
_diffrn_reflns_Laue_measured_fraction_max 0.991
_diffrn_reflns_limit_h_max 13
_diffrn_reflns_limit_h_min -13
_diffrn_reflns_limit_k_max 14
_diffrn_reflns_limit_k_min -15
_diffrn_reflns_limit_l_max 12
_diffrn_reflns_limit_l_min -22
_diffrn_reflns_number 12321
_diffrn_reflns_point_group_measured_fraction_full 0.991
_diffrn_reflns_point_group_measured_fraction_max 0.991
_diffrn_reflns_theta_full 25.030
_diffrn_reflns_theta_max 25.030
_diffrn_reflns_theta_min 1.749
_exptl_absorpt_coefficient_mu 4.199
_exptl_absorpt_correction_type none
_exptl_crystal_colour colourless
_exptl_crystal_colour_primary colourless
_exptl_crystal_density_diffrn 1.548
_exptl_crystal_description block
_exptl_crystal_F_000 1084
_exptl_crystal_size_max 0.25
_exptl_crystal_size_mid 0.22
_exptl_crystal_size_min 0.2
_platon_squeeze_details
;
TITL 081023a   P -1         R = 0.14
CELL   11.3980   13.0230   18.5130    100.17    103.87    110.92
SPGR P-1
# Solvent Accessible Volume =     592.7
# Electrons Found in S.A.V. =     170.3
# Note: Atoms in Void as Cxxx and Qxxx all others
C101 0.626 0.764 0.030 !       9.30 eA-3
C102 0.872 0.165 0.317 !       4.76 eA-3
C103 0.922 0.318 0.341 !       4.59 eA-3
C104 0.751 0.583 0.364 !       4.45 eA-3
Q105 0.158 0.075 0.394 !       4.18 eA-3
C106 0.862 0.334 0.279 !       4.02 eA-3
C107 0.755 0.919 0.072 !       3.73 eA-3
C108 0.848 0.290 0.328 !       3.54 eA-3
Q109 0.154 1.008 0.470 !       3.49 eA-3
Q110 0.872 0.849 0.405 !       3.44 eA-3
Q111 0.980 1.004 0.315 !       3.28 eA-3
C112 0.517 0.741 0.018 !       2.54 eA-3
C113 0.880 0.342 0.413 !       2.37 eA-3
C114 0.715 0.707 0.061 !       2.30 eA-3
Q115 0.013 0.192 0.456 !       2.19 eA-3
C116 0.339 0.344 0.969 !       2.16 eA-3
Q117 0.065 0.983 0.361 !       1.97 eA-3
C118 0.467 0.315-0.002 !       1.92 eA-3
Q119 0.809 0.911 0.283 !       1.91 eA-3
C120 0.751 0.795 0.092 !       1.90 eA-3
Q121 0.050 0.015 0.375 !       1.75 eA-3
Q122 0.907 0.919 0.454 !       1.65 eA-3
Q123 0.233 0.309 0.495 !       1.53 eA-3
Q124 0.843 0.872 0.475 !       1.38 eA-3
Q125 0.187 0.286 0.204 !       1.16 eA-3
Q126 0.098 0.906 0.454 !       1.15 eA-3
C127 0.972 0.465 0.437 !       1.15 eA-3
C128 0.952 0.391 0.500 !       1.14 eA-3
Q129 0.817 0.188-0.001 !       1.13 eA-3
C130 0.787 0.126 0.265 !       1.08 eA-3
Q131 0.530 0.087 0.140 !       1.08 eA-3
Q132 0.469 0.516 0.171 !       1.02 eA-3
Q133 0.248 0.393 0.159 !       1.01 eA-3
Q134 0.344 0.846 0.326 !       0.99 eA-3
Q135 0.796 0.470 0.091 !       0.98 eA-3
Q136 0.190 0.108 0.230 !       0.95 eA-3
Q137 0.267 0.535 0.154 !       0.95 eA-3
Q138 0.294 0.563 0.137 !       0.93 eA-3
Q139 0.971 0.621 0.095 !       0.93 eA-3
C140 0.892 0.483 0.357 !       0.92 eA-3
Q141 0.738 0.762 0.301 !       0.92 eA-3
Q142 0.064 0.207 0.174 !       0.91 eA-3
Q143 0.552 0.343 0.261 !       0.90 eA-3
C144 0.453 0.402 0.001 !       0.85 eA-3
Q145 0.248 0.657 0.360 !       0.85 eA-3
Q146 0.863 0.216 0.058 !       0.84 eA-3
Q147 0.205 0.702 0.327 !       0.84 eA-3
Q148 0.514 0.219 0.284 !       0.84 eA-3
Q149 0.343 0.558 0.370 !       0.83 eA-3
Q150 0.511 0.014 0.291 !       0.83 eA-3
Q151 0.189 0.905 0.474 !       0.83 eA-3
Q152 0.840 0.076 0.484 !       0.83 eA-3
Q153 0.860 0.234 0.109 !       0.82 eA-3
Q154 0.499 0.588 0.187 !       0.80 eA-3
Q155 0.188 0.805 0.308 !       0.78 eA-3
Q156 0.224 0.468 0.136 !       0.78 eA-3
Q157 0.502 0.984 0.329 !       0.78 eA-3
Q158 0.217 0.573 0.326 !       0.77 eA-3
Q159 0.126 0.492 0.333 !       0.77 eA-3
Q160 0.489 0.009 0.311 !       0.76 eA-3
Q161 0.099 0.111 0.355 !       0.76 eA-3
Q162 0.533 0.901 0.331 !       0.75 eA-3
Q163 0.922 0.591 0.204 !       0.75 eA-3
Q164 0.974 0.666 0.140 !       0.75 eA-3
Q165 1.001 0.199 0.060 !       0.73 eA-3
Q166 0.377 0.738 0.324 !       0.72 eA-3
C167 0.888 0.509 0.451 !       0.72 eA-3
Q168 0.954 0.212 0.109 !       0.71 eA-3
Q169 0.080 0.243 0.233 !       0.71 eA-3
Q170 0.455 0.894 0.338 !       0.71 eA-3
Q171 0.546 0.106 0.235 !       0.71 eA-3
Q172 0.408 0.322 0.185 !       0.71 eA-3
Q173 0.138 0.235 0.408 !       0.70 eA-3
Q174 0.488 0.316 0.372 !       0.70 eA-3
Q175 0.514 0.690 0.378 !       0.70 eA-3
Q176 0.423 0.626 0.375 !       0.70 eA-3
Q177 0.390 0.596 0.405 !       0.68 eA-3
Q178 0.420 0.727 0.359 !       0.68 eA-3
Q179 0.423 0.455 0.187 !       0.67 eA-3
Q180 0.193 0.745 0.346 !       0.66 eA-3
Q181 0.063 0.909 0.220 !       0.66 eA-3
Q182 0.499 0.146 0.233 !       0.66 eA-3
Q183 0.488 0.050 0.229 !       0.66 eA-3
Q184 0.027 0.629 0.175 !       0.65 eA-3
Q185 0.376 0.431 0.187 !       0.65 eA-3
Q186 0.219 0.500 0.380 !       0.64 eA-3
Q187 0.780 0.476 0.038 !       0.64 eA-3
Q188 0.093 0.953 0.297 !       0.64 eA-3
Q189 0.189 0.924 0.045 !       0.63 eA-3
Q190 0.574 0.200 0.363 !       0.63 eA-3
Q191 0.997 0.420 0.325 !       0.62 eA-3
Q192 0.278 0.365 0.221 !       0.62 eA-3
Q193 0.548 0.015 0.113 !       0.61 eA-3
Q194 0.565 0.174 0.461 !       0.60 eA-3
Q195 0.593 0.051 0.248 !       0.60 eA-3
Q196 0.110 0.732 0.308 !       0.60 eA-3
Q197 0.753 0.175 0.000 !       0.60 eA-3
C198 0.136 0.679 0.483 !       0.60 eA-3
Q199 0.014 0.553 0.153 !       0.60 eA-3
;
_refine_diff_density_max 3.086
_refine_diff_density_min -2.254
_refine_diff_density_rms 0.186
_refine_ls_extinction_method none
_refine_ls_goodness_of_fit_ref 1.049
_refine_ls_hydrogen_treatment constr
_refine_ls_matrix_type full
_refine_ls_number_parameters 454
_refine_ls_number_reflns 8359
_refine_ls_number_restraints 2
_refine_ls_restrained_S_all 1.049
_refine_ls_R_factor_all 0.1238
_refine_ls_R_factor_gt 0.0855
_refine_ls_shift/su_max 0.000
_refine_ls_shift/su_mean 0.000
_refine_ls_structure_factor_coef Fsqd
_refine_ls_weighting_details 'w=1/[\s^2^(Fo^2^)+(0.1748P)^2^+8.3624P] where P=(Fo^2^+2Fc^2^)/3'
_refine_ls_weighting_scheme calc
_refine_ls_wR_factor_gt 0.2535
_refine_ls_wR_factor_ref 0.2918
_reflns_Friedel_coverage 0.000
_reflns_number_gt 5186
_reflns_number_total 8359
_reflns_threshold_expression 'I > 2\s(I)'
_cod_data_source_file ao8b00205_si_005.cif
_cod_data_source_block 081023a_sq
_cod_original_cell_volume 2385.5(10)
_cod_database_code 4516002
_shelx_shelxl_version_number 2014/7
_shelx_space_group_comment
;
The symmetry employed for this shelxl refinement is uniquely defined
by the following loop, which should always be used as a source of
symmetry information in preference to the above space-group names.
They are only intended as comments.
;
_shelx_estimated_absorpt_t_max 0.487
_shelx_estimated_absorpt_t_min 0.420
_olex2_refinement_description
;
1. Fixed Uiso
 At 1.2 times of:
  All C(H) groups, All C(H,H) groups
 At 1.5 times of:
  All C(H,H,H) groups
2. Restrained distances
 H24B-H26B
 2.05 with sigma of 0.001
 H25A-H24A
 2.05 with sigma of 0.001
3.a Riding coordinates:
 C26(H26A,H26B)
3.b Secondary CH2 refined with riding coordinates:
 C7(H7A,H7B), C15(H15A,H15B), C34(H34A,H34B)
3.c Me refined with riding coordinates:
 C23(H23A,H23B,H23C)
3.d Aromatic/amide H refined with riding coordinates:
 C1(H1), C2(H2), C3(H3), C4(H4), C5(H5), C9(H9), C10(H10), C11(H11), C12(H12),
 C14(H14), C28(H28), C29(H29), C30(H30), C31(H31), C33(H33), C36(H36), C37(H37),
  C38(H38), C39(H39), C40(H40)
3.e Idealised Me refined as rotating group:
 C22(H22A,H22B,H22C), C24(H24A,H24B,H24C), C25(H25A,H25B,H25C)
;
_platon_squeeze_void_probe_radius 1.20
_olex2_submission_special_instructions 'No special instructions were received'

loop_
_space_group_symop_operation_xyz
'x, y, z'
'-x, -y, -z'

loop_
_atom_site_label
_atom_site_type_symbol
_atom_site_fract_x
_atom_site_fract_y
_atom_site_fract_z
_atom_site_U_iso_or_equiv
_atom_site_adp_type
_atom_site_occupancy
_atom_site_site_symmetry_order
_atom_site_calc_flag
_atom_site_refinement_flags_posn
Ag1 Ag 1.11106(11) 1.11297(10) 0.54197(7) 0.0836(4) Uani 1 1 d .
Ag2 Ag 0.92943(13) 0.98107(10) 0.63720(7) 0.0866(4) Uani 1 1 d .
Br1 Br 1.20156(12) 1.15584(14) 0.69238(8) 0.0779(4) Uani 1 1 d .
Br2 Br 0.84504(10) 1.07922(10) 0.52420(6) 0.0576(3) Uani 1 1 d .
Br3 Br 0.87585(18) 1.00321(15) 0.76308(11) 0.0975(5) Uani 1 1 d .
Br4 Br 1.19871(14) 1.24242(12) 0.45434(9) 0.0785(4) Uani 1 1 d .
N1 N 0.6049(6) 1.1658(6) 0.6614(4) 0.0328(16) Uani 1 1 d .
N2 N 0.8184(7) 1.2603(6) 0.6874(4) 0.0379(17) Uani 1 1 d .
N3 N 0.5802(7) 0.6667(6) 0.7783(5) 0.0404(18) Uani 1 1 d .
N4 N 0.7899(7) 0.6991(6) 0.8024(5) 0.0431(19) Uani 1 1 d .
C1 C 1.1405(10) 1.4705(10) 0.8091(7) 0.057(3) Uani 1 1 d .
H1 H 1.1720 1.4880 0.7688 0.069 Uiso 1 1 calc R
C2 C 1.2043(13) 1.5440(11) 0.8825(8) 0.074(4) Uani 1 1 d .
H2 H 1.2761 1.6134 0.8918 0.089 Uiso 1 1 calc R
C3 C 1.1628(15) 1.5155(12) 0.9415(8) 0.081(4) Uani 1 1 d .
H3 H 1.2083 1.5640 0.9920 0.097 Uiso 1 1 calc R
C4 C 1.0533(15) 1.4148(13) 0.9274(8) 0.081(4) Uani 1 1 d .
H4 H 1.0239 1.3963 0.9681 0.098 Uiso 1 1 calc R
C5 C 0.9885(12) 1.3430(11) 0.8546(7) 0.060(3) Uani 1 1 d .
H5 H 0.9156 1.2746 0.8458 0.072 Uiso 1 1 calc R
C6 C 1.0279(9) 1.3689(8) 0.7941(6) 0.043(2) Uani 1 1 d .
C7 C 0.9630(8) 1.2885(8) 0.7137(6) 0.043(2) Uani 1 1 d .
H7A H 1.0034 1.3237 0.6786 0.051 Uiso 1 1 calc R
H7B H 0.9759 1.2186 0.7129 0.051 Uiso 1 1 calc R
C8 C 0.7602(9) 1.3309(7) 0.6624(5) 0.040(2) Uani 1 1 d .
C9 C 0.8102(11) 1.4352(8) 0.6497(6) 0.053(3) Uani 1 1 d .
H9 H 0.9007 1.4741 0.6583 0.064 Uiso 1 1 calc R
C10 C 0.7222(14) 1.4813(9) 0.6236(7) 0.063(3) Uani 1 1 d .
H10 H 0.7537 1.5536 0.6160 0.076 Uiso 1 1 calc R
C11 C 0.5866(13) 1.4206(9) 0.6086(6) 0.055(3) Uani 1 1 d .
H11 H 0.5292 1.4534 0.5908 0.066 Uiso 1 1 calc R
C12 C 0.5353(11) 1.3148(8) 0.6191(6) 0.044(2) Uani 1 1 d .
H12 H 0.4446 1.2739 0.6088 0.052 Uiso 1 1 calc R
C13 C 0.6257(9) 1.2726(7) 0.6457(5) 0.0358(19) Uani 1 1 d .
C14 C 0.7244(9) 1.1643(7) 0.6860(5) 0.037(2) Uani 1 1 d .
H14 H 0.7391 1.1038 0.7001 0.045 Uiso 1 1 calc R
C15 C 0.4752(8) 1.0726(8) 0.6481(6) 0.040(2) Uani 1 1 d .
H15A H 0.4277 1.0417 0.5927 0.048 Uiso 1 1 calc R
H15B H 0.4235 1.1040 0.6720 0.048 Uiso 1 1 calc R
C16 C 0.4859(7) 0.9755(7) 0.6807(5) 0.0320(19) Uani 1 1 d .
C17 C 0.4881(8) 0.9810(8) 0.7567(5) 0.038(2) Uani 1 1 d .
C18 C 0.4809(8) 0.8873(8) 0.7837(5) 0.038(2) Uani 1 1 d .
C19 C 0.4747(8) 0.7901(8) 0.7336(6) 0.042(2) Uani 1 1 d .
C20 C 0.4819(9) 0.7888(7) 0.6598(6) 0.039(2) Uani 1 1 d .
C21 C 0.4883(8) 0.8818(7) 0.6324(5) 0.0341(19) Uani 1 1 d .
C22 C 0.4916(12) 1.0874(9) 0.8086(6) 0.059(3) Uani 1 1 d .
H22A H 0.4627 1.0686 0.8511 0.088 Uiso 1 1 calc GR
H22B H 0.4335 1.1143 0.7790 0.088 Uiso 1 1 calc GR
H22C H 0.5807 1.1464 0.8285 0.088 Uiso 1 1 calc GR
C23 C 0.4743(13) 0.8883(11) 0.8644(7) 0.070(3) Uani 1 1 d .
H23A H 0.4697 0.8168 0.8735 0.105 Uiso 1 1 calc R
H23B H 0.5523 0.9504 0.9022 0.105 Uiso 1 1 calc R
H23C H 0.3966 0.8983 0.8689 0.105 Uiso 1 1 calc R
C24 C 0.4747(12) 0.6819(8) 0.6056(6) 0.061(3) Uani 1 1 d .
H24A H 0.4729 0.6935 0.5557 0.091 Uiso 1 1 calc DGR
H24B H 0.3954 0.6168 0.6000 0.091 Uiso 1 1 calc DGR
H24C H 0.5512 0.6681 0.6272 0.091 Uiso 1 1 calc GR
C25 C 0.4997(11) 0.8827(9) 0.5545(6) 0.053(3) Uani 1 1 d .
H25A H 0.5655 0.8558 0.5473 0.079 Uiso 1 1 calc DGR
H25B H 0.5256 0.9595 0.5503 0.079 Uiso 1 1 calc GR
H25C H 0.4154 0.8333 0.5154 0.079 Uiso 1 1 calc GR
C26 C 0.4561(9) 0.6838(8) 0.7605(6) 0.049(2) Uani 1 1 d .
H26A H 0.4099 0.6727 0.7978 0.059 Uiso 1 1 d R
H26B H 0.4130 0.6275 0.7142 0.059 Uiso 1 1 d DR
C27 C 0.5955(9) 0.5742(8) 0.7998(5) 0.040(2) Uani 1 1 d .
C28 C 0.5025(11) 0.4733(8) 0.8036(6) 0.051(2) Uani 1 1 d .
H28 H 0.4125 0.4568 0.7914 0.062 Uiso 1 1 calc R
C29 C 0.5554(11) 0.3993(8) 0.8272(7) 0.053(3) Uani 1 1 d .
H29 H 0.4981 0.3321 0.8332 0.064 Uiso 1 1 calc R
C30 C 0.6809(13) 0.4172(9) 0.8416(6) 0.059(3) Uani 1 1 d .
H30 H 0.7072 0.3617 0.8559 0.071 Uiso 1 1 calc R
C31 C 0.7753(12) 0.5150(9) 0.8364(6) 0.055(3) Uani 1 1 d .
H31 H 0.8642 0.5281 0.8467 0.066 Uiso 1 1 calc R
C32 C 0.7256(10) 0.5933(8) 0.8140(6) 0.043(2) Uani 1 1 d .
C33 C 0.6992(10) 0.7401(9) 0.7820(6) 0.048(2) Uani 1 1 d .
H33 H 0.7168 0.8105 0.7718 0.057 Uiso 1 1 calc R
C34 C 0.9292(10) 0.7543(10) 0.8091(6) 0.053(3) Uani 1 1 d .
H34A H 0.9434 0.8184 0.7872 0.064 Uiso 1 1 calc R
H34B H 0.9534 0.7000 0.7800 0.064 Uiso 1 1 calc R
C35 C 1.0176(10) 0.7975(9) 0.8950(6) 0.050(2) Uani 1 1 d .
C36 C 0.9820(14) 0.8430(13) 0.9523(8) 0.080(4) Uani 1 1 d .
H36 H 0.8997 0.8464 0.9404 0.096 Uiso 1 1 calc R
C37 C 1.0668(13) 0.8859(12) 1.0303(8) 0.075(4) Uani 1 1 d .
H37 H 1.0437 0.9198 1.0699 0.090 Uiso 1 1 calc R
C38 C 1.1825(15) 0.8755(13) 1.0445(8) 0.085(4) Uani 1 1 d .
H38 H 1.2415 0.9037 1.0951 0.103 Uiso 1 1 calc R
C39 C 1.2165(12) 0.8234(14) 0.9851(9) 0.090(5) Uani 1 1 d .
H39 H 1.2959 0.8147 0.9968 0.108 Uiso 1 1 calc R
C40 C 1.1354(12) 0.7858(12) 0.9117(8) 0.074(4) Uani 1 1 d .
H40 H 1.1585 0.7519 0.8720 0.089 Uiso 1 1 calc R

loop_
_atom_site_aniso_label
_atom_site_aniso_U_11
_atom_site_aniso_U_22
_atom_site_aniso_U_33
_atom_site_aniso_U_23
_atom_site_aniso_U_13
_atom_site_aniso_U_12
Ag1 0.0713(7) 0.0923(8) 0.0823(8) 0.0287(6) 0.0292(6) 0.0245(6)
Ag2 0.1111(9) 0.0818(8) 0.0862(8) 0.0289(6) 0.0454(7) 0.0513(7)
Br1 0.0530(7) 0.1071(11) 0.0688(8) 0.0088(7) 0.0111(6) 0.0417(7)
Br2 0.0457(6) 0.0711(8) 0.0559(7) 0.0182(5) 0.0115(5) 0.0278(5)
Br3 0.0980(12) 0.0979(11) 0.1074(12) 0.0515(10) 0.0349(9) 0.0416(9)
Br4 0.0679(8) 0.0746(9) 0.1011(10) 0.0394(8) 0.0325(7) 0.0291(7)
N1 0.025(3) 0.027(4) 0.047(4) 0.015(3) 0.012(3) 0.011(3)
N2 0.031(4) 0.039(4) 0.045(4) 0.009(3) 0.011(3) 0.017(3)
N3 0.034(4) 0.038(4) 0.060(5) 0.027(4) 0.018(4) 0.019(3)
N4 0.028(4) 0.038(4) 0.059(5) 0.016(4) 0.009(3) 0.010(3)
C1 0.044(6) 0.063(7) 0.070(8) 0.034(6) 0.019(5) 0.020(5)
C2 0.066(8) 0.055(7) 0.072(9) 0.006(7) 0.012(7) 0.005(6)
C3 0.089(10) 0.067(8) 0.050(7) -0.014(6) 0.001(7) 0.020(8)
C4 0.095(10) 0.096(11) 0.065(9) 0.030(8) 0.031(8) 0.047(9)
C5 0.058(7) 0.063(7) 0.058(7) 0.019(6) 0.024(6) 0.019(6)
C6 0.036(5) 0.036(5) 0.052(6) 0.008(4) 0.010(4) 0.015(4)
C7 0.028(4) 0.045(5) 0.053(6) 0.009(5) 0.014(4) 0.014(4)
C8 0.046(5) 0.025(4) 0.037(5) 0.004(4) 0.006(4) 0.007(4)
C9 0.062(7) 0.037(5) 0.059(6) 0.020(5) 0.028(5) 0.012(5)
C10 0.093(9) 0.039(6) 0.066(7) 0.028(5) 0.029(6) 0.028(6)
C11 0.089(9) 0.041(6) 0.048(6) 0.017(5) 0.020(6) 0.041(6)
C12 0.059(6) 0.035(5) 0.044(5) 0.016(4) 0.016(4) 0.026(5)
C13 0.041(5) 0.035(5) 0.037(5) 0.019(4) 0.014(4) 0.018(4)
C14 0.037(5) 0.025(4) 0.050(5) 0.010(4) 0.014(4) 0.014(4)
C15 0.026(4) 0.037(5) 0.056(6) 0.023(4) 0.006(4) 0.013(4)
C16 0.019(4) 0.033(5) 0.049(5) 0.021(4) 0.010(3) 0.013(3)
C17 0.024(4) 0.037(5) 0.049(5) 0.009(4) 0.006(4) 0.013(4)
C18 0.027(4) 0.044(5) 0.044(5) 0.021(4) 0.010(4) 0.012(4)
C19 0.025(4) 0.040(5) 0.058(6) 0.020(5) 0.010(4) 0.011(4)
C20 0.035(5) 0.032(5) 0.053(6) 0.013(4) 0.014(4) 0.018(4)
C21 0.024(4) 0.035(5) 0.043(5) 0.013(4) 0.012(4) 0.010(4)
C22 0.069(7) 0.052(6) 0.048(6) 0.001(5) 0.004(5) 0.033(6)
C23 0.075(8) 0.076(8) 0.047(6) 0.025(6) 0.021(6) 0.014(7)
C24 0.077(8) 0.042(6) 0.068(7) 0.010(5) 0.034(6) 0.027(6)
C25 0.057(6) 0.071(7) 0.042(6) 0.032(5) 0.018(5) 0.030(6)
C26 0.041(5) 0.040(5) 0.078(7) 0.037(5) 0.021(5) 0.019(4)
C27 0.043(5) 0.042(5) 0.034(5) 0.018(4) 0.008(4) 0.017(4)
C28 0.050(6) 0.038(5) 0.064(7) 0.017(5) 0.018(5) 0.015(5)
C29 0.062(7) 0.030(5) 0.074(7) 0.023(5) 0.028(6) 0.020(5)
C30 0.087(9) 0.040(6) 0.055(7) 0.018(5) 0.014(6) 0.038(6)
C31 0.065(7) 0.048(6) 0.054(6) 0.009(5) 0.008(5) 0.035(6)
C32 0.047(6) 0.041(5) 0.043(5) 0.015(4) 0.008(4) 0.023(4)
C33 0.048(6) 0.054(6) 0.061(6) 0.039(5) 0.023(5) 0.028(5)
C34 0.040(5) 0.061(7) 0.067(7) 0.025(6) 0.021(5) 0.025(5)
C35 0.040(5) 0.048(6) 0.068(7) 0.025(5) 0.020(5) 0.021(5)
C36 0.065(8) 0.106(11) 0.076(9) 0.019(8) 0.027(7) 0.046(8)
C37 0.063(8) 0.091(10) 0.068(8) 0.012(7) 0.025(6) 0.033(7)
C38 0.079(10) 0.081(10) 0.060(8) 0.005(7) 0.001(7) 0.016(8)
C39 0.038(6) 0.117(12) 0.096(11) 0.023(9) -0.003(7) 0.033(7)
C40 0.053(7) 0.091(9) 0.071(8) 0.014(7) 0.007(6) 0.034(7)

loop_
_atom_type_symbol
_atom_type_description
_atom_type_scat_dispersion_real
_atom_type_scat_dispersion_imag
_atom_type_scat_source
C C 0.0033 0.0016 'International Tables Vol C Tables 4.2.6.8 and 6.1.1.4'
H H 0.0000 0.0000 'International Tables Vol C Tables 4.2.6.8 and 6.1.1.4'
Ag Ag -0.8971 1.1015 'International Tables Vol C Tables 4.2.6.8 and 6.1.1.4'
Br Br -0.2901 2.4595 'International Tables Vol C Tables 4.2.6.8 and 6.1.1.4'
N N 0.0061 0.0033 'International Tables Vol C Tables 4.2.6.8 and 6.1.1.4'

loop_
_geom_angle_atom_site_label_1
_geom_angle_atom_site_label_2
_geom_angle_atom_site_label_3
_geom_angle
_geom_angle_site_symmetry_1
_geom_angle_site_symmetry_3
Ag1 Ag1 Ag2 61.54(5) 2_776 .
Ag1 Ag1 Ag2 64.12(5) 2_776 2_776
Ag2 Ag1 Ag2 125.67(4) 2_776 .
Br1 Ag1 Ag1 115.65(7) . 2_776
Br1 Ag1 Ag2 58.20(5) . .
Br1 Ag1 Ag2 159.92(6) . 2_776
Br1 Ag1 Br2 106.83(6) . 2_776
Br1 Ag1 Br2 99.12(5) . .
Br1 Ag1 Br4 128.54(7) . .
Br2 Ag1 Ag1 58.48(5) 2_776 2_776
Br2 Ag1 Ag1 59.11(5) . 2_776
Br2 Ag1 Ag2 97.30(5) . 2_776
Br2 Ag1 Ag2 54.01(4) . .
Br2 Ag1 Ag2 95.26(5) 2_776 .
Br2 Ag1 Ag2 54.77(4) 2_776 2_776
Br2 Ag1 Br2 117.59(5) . 2_776
Br4 Ag1 Ag1 115.76(7) . 2_776
Br4 Ag1 Ag2 55.13(5) . 2_776
Br4 Ag1 Ag2 162.01(6) . .
Br4 Ag1 Br2 108.53(6) . .
Br4 Ag1 Br2 97.65(6) . 2_776
Ag1 Ag2 Ag1 54.33(4) 2_776 .
Br1 Ag2 Ag1 100.84(5) . 2_776
Br1 Ag2 Ag1 49.59(4) . .
Br2 Ag2 Ag1 55.14(4) . .
Br2 Ag2 Ag1 56.50(4) . 2_776
Br2 Ag2 Br1 93.14(5) . .
Br3 Ag2 Ag1 144.55(7) . .
Br3 Ag2 Ag1 159.40(7) . 2_776
Br3 Ag2 Br1 99.75(7) . .
Br3 Ag2 Br2 121.72(6) . .
Br3 Ag2 Br4 111.30(7) . 2_776
Br4 Ag2 Ag1 103.97(5) 2_776 .
Br4 Ag2 Ag1 52.43(4) 2_776 2_776
Br4 Ag2 Br1 135.14(6) 2_776 .
Br4 Ag2 Br2 96.90(6) 2_776 .
Ag1 Br1 Ag2 72.21(5) . .
Ag1 Br2 Ag1 62.41(5) . 2_776
Ag2 Br2 Ag1 68.74(4) . 2_776
Ag2 Br2 Ag1 70.85(4) . .
Ag1 Br4 Ag2 72.44(5) . 2_776
C13 N1 C15 125.8(7) . .
C14 N1 C13 106.9(7) . .
C14 N1 C15 127.1(7) . .
C8 N2 C7 126.3(8) . .
C14 N2 C7 124.8(8) . .
C14 N2 C8 108.9(7) . .
C27 N3 C26 125.9(7) . .
C33 N3 C26 126.6(7) . .
C33 N3 C27 107.4(7) . .
C32 N4 C34 126.8(8) . .
C33 N4 C32 107.4(8) . .
C33 N4 C34 125.8(8) . .
C2 C1 H1 119.9 . .
C2 C1 C6 120.3(11) . .
C6 C1 H1 119.9 . .
C1 C2 H2 120.1 . .
C3 C2 C1 119.7(12) . .
C3 C2 H2 120.1 . .
C2 C3 H3 119.9 . .
C2 C3 C4 120.2(12) . .
C4 C3 H3 119.9 . .
C3 C4 H4 119.9 . .
C5 C4 C3 120.1(13) . .
C5 C4 H4 119.9 . .
C4 C5 H5 119.5 . .
C4 C5 C6 121.1(12) . .
C6 C5 H5 119.5 . .
C1 C6 C7 119.0(10) . .
C5 C6 C1 118.4(10) . .
C5 C6 C7 122.3(9) . .
N2 C7 C6 109.9(7) . .
N2 C7 H7A 109.7 . .
N2 C7 H7B 109.7 . .
C6 C7 H7A 109.7 . .
C6 C7 H7B 109.7 . .
H7A C7 H7B 108.2 . .
C9 C8 N2 133.0(9) . .
C9 C8 C13 120.1(9) . .
C13 C8 N2 106.8(7) . .
C8 C9 H9 121.2 . .
C8 C9 C10 117.7(11) . .
C10 C9 H9 121.2 . .
C9 C10 H10 119.7 . .
C9 C10 C11 120.6(10) . .
C11 C10 H10 119.7 . .
C10 C11 H11 119.0 . .
C12 C11 C10 122.0(10) . .
C12 C11 H11 119.0 . .
C11 C12 H12 122.2 . .
C11 C12 C13 115.6(10) . .
C13 C12 H12 122.2 . .
C8 C13 N1 106.6(7) . .
C12 C13 N1 129.5(8) . .
C12 C13 C8 123.9(8) . .
N1 C14 H14 124.6 . .
N2 C14 N1 110.7(7) . .
N2 C14 H14 124.6 . .
N1 C15 H15A 108.9 . .
N1 C15 H15B 108.9 . .
N1 C15 C16 113.3(6) . .
H15A C15 H15B 107.7 . .
C16 C15 H15A 108.9 . .
C16 C15 H15B 108.9 . .
C17 C16 C15 119.1(8) . .
C17 C16 C21 121.9(8) . .
C21 C16 C15 118.9(8) . .
C16 C17 C22 120.2(8) . .
C18 C17 C16 119.6(8) . .
C18 C17 C22 120.2(9) . .
C17 C18 C19 118.5(8) . .
C17 C18 C23 120.6(9) . .
C19 C18 C23 120.9(9) . .
C18 C19 C26 118.8(9) . .
C20 C19 C18 121.2(8) . .
C20 C19 C26 120.0(9) . .
C19 C20 C24 120.7(8) . .
C21 C20 C19 120.5(8) . .
C21 C20 C24 118.7(9) . .
C16 C21 C25 121.1(8) . .
C20 C21 C16 117.9(8) . .
C20 C21 C25 120.9(8) . .
C17 C22 H22A 109.5 . .
C17 C22 H22B 109.5 . .
C17 C22 H22C 109.5 . .
H22A C22 H22B 109.5 . .
H22A C22 H22C 109.5 . .
H22B C22 H22C 109.5 . .
C18 C23 H23A 109.5 . .
C18 C23 H23B 109.5 . .
C18 C23 H23C 109.5 . .
H23A C23 H23B 109.5 . .
H23A C23 H23C 109.5 . .
H23B C23 H23C 109.5 . .
C20 C24 H24A 109.5 . .
C20 C24 H24B 109.5 . .
C20 C24 H24C 109.5 . .
H24A C24 H24B 109.5 . .
H24A C24 H24C 109.5 . .
H24B C24 H24C 109.5 . .
C21 C25 H25A 109.5 . .
C21 C25 H25B 109.5 . .
C21 C25 H25C 109.5 . .
H25A C25 H25B 109.5 . .
H25A C25 H25C 109.5 . .
H25B C25 H25C 109.5 . .
N3 C26 C19 111.0(7) . .
N3 C26 H26A 115.5 . .
N3 C26 H26B 96.1 . .
C19 C26 H26A 117.0 . .
C19 C26 H26B 100.9 . .
H26A C26 H26B 113.5 . .
N3 C27 C28 130.8(9) . .
C32 C27 N3 107.6(8) . .
C32 C27 C28 121.6(9) . .
C27 C28 H28 122.9 . .
C29 C28 C27 114.3(10) . .
C29 C28 H28 122.9 . .
C28 C29 H29 117.7 . .
C30 C29 C28 124.6(10) . .
C30 C29 H29 117.7 . .
C29 C30 H30 118.7 . .
C29 C30 C31 122.6(10) . .
C31 C30 H30 118.7 . .
C30 C31 H31 122.9 . .
C30 C31 C32 114.3(10) . .
C32 C31 H31 122.9 . .
N4 C32 C31 130.5(9) . .
C27 C32 N4 107.0(8) . .
C27 C32 C31 122.6(9) . .
N3 C33 N4 110.7(8) . .
N3 C33 H33 124.6 . .
N4 C33 H33 124.6 . .
N4 C34 H34A 109.6 . .
N4 C34 H34B 109.6 . .
N4 C34 C35 110.2(9) . .
H34A C34 H34B 108.1 . .
C35 C34 H34A 109.6 . .
C35 C34 H34B 109.6 . .
C36 C35 C34 122.4(10) . .
C36 C35 C40 120.3(12) . .
C40 C35 C34 117.2(10) . .
C35 C36 H36 119.3 . .
C35 C36 C37 121.4(12) . .
C37 C36 H36 119.3 . .
C36 C37 H37 121.6 . .
C38 C37 C36 116.8(13) . .
C38 C37 H37 121.6 . .
C37 C38 H38 119.2 . .
C37 C38 C39 121.6(13) . .
C39 C38 H38 119.2 . .
C38 C39 H39 119.9 . .
C40 C39 C38 120.2(13) . .
C40 C39 H39 119.9 . .
C35 C40 H40 120.2 . .
C39 C40 C35 119.6(14) . .
C39 C40 H40 120.2 . .

loop_
_geom_bond_atom_site_label_1
_geom_bond_atom_site_label_2
_geom_bond_distance
_geom_bond_site_symmetry_2
Ag1 Ag1 2.943(2) 2_776
Ag1 Ag2 3.1849(18) 2_776
Ag1 Ag2 3.2592(17) .
Ag1 Br1 2.6061(19) .
Ag1 Br2 2.8498(18) 2_776
Ag1 Br2 2.8310(17) .
Ag1 Br4 2.6479(18) .
Ag2 Ag1 3.1849(18) 2_776
Ag2 Br1 2.909(2) .
Ag2 Br2 2.7914(17) .
Ag2 Br3 2.541(2) .
Ag2 Br4 2.741(2) 2_776
Br2 Ag1 2.8498(18) 2_776
Br4 Ag2 2.741(2) 2_776
N1 C13 1.420(11) .
N1 C14 1.337(11) .
N1 C15 1.468(11) .
N2 C7 1.486(11) .
N2 C8 1.392(12) .
N2 C14 1.315(11) .
N3 C26 1.479(11) .
N3 C27 1.388(11) .
N3 C33 1.328(12) .
N4 C32 1.394(12) .
N4 C33 1.331(12) .
N4 C34 1.454(12) .
C1 H1 0.9300 .
C1 C2 1.365(17) .
C1 C6 1.401(14) .
C2 H2 0.9300 .
C2 C3 1.35(2) .
C3 H3 0.9300 .
C3 C4 1.38(2) .
C4 H4 0.9300 .
C4 C5 1.350(18) .
C5 H5 0.9300 .
C5 C6 1.355(15) .
C6 C7 1.492(14) .
C7 H7A 0.9700 .
C7 H7B 0.9700 .
C8 C9 1.360(13) .
C8 C13 1.372(13) .
C9 H9 0.9300 .
C9 C10 1.378(17) .
C10 H10 0.9300 .
C10 C11 1.391(17) .
C11 H11 0.9300 .
C11 C12 1.362(14) .
C12 H12 0.9300 .
C12 C13 1.365(13) .
C14 H14 0.9300 .
C15 H15A 0.9700 .
C15 H15B 0.9700 .
C15 C16 1.524(11) .
C16 C17 1.391(13) .
C16 C21 1.392(12) .
C17 C18 1.381(13) .
C17 C22 1.522(14) .
C18 C19 1.399(14) .
C18 C23 1.512(14) .
C19 C20 1.385(14) .
C19 C26 1.515(12) .
C20 C21 1.379(12) .
C20 C24 1.530(13) .
C21 C25 1.480(13) .
C22 H22A 0.9600 .
C22 H22B 0.9600 .
C22 H22C 0.9600 .
C23 H23A 0.9600 .
C23 H23B 0.9600 .
C23 H23C 0.9600 .
C24 H24A 0.9600 .
C24 H24B 0.9600 .
C24 H24C 0.9600 .
C25 H25A 0.9600 .
C25 H25B 0.9600 .
C25 H25C 0.9600 .
C26 H26A 0.9630 .
C26 H26B 0.9134 .
C27 C28 1.388(14) .
C27 C32 1.363(13) .
C28 H28 0.9300 .
C28 C29 1.386(14) .
C29 H29 0.9300 .
C29 C30 1.315(16) .
C30 H30 0.9300 .
C30 C31 1.380(16) .
C31 H31 0.9300 .
C31 C32 1.407(13) .
C33 H33 0.9300 .
C34 H34A 0.9700 .
C34 H34B 0.9700 .
C34 C35 1.541(15) .
C35 C36 1.339(17) .
C35 C40 1.373(15) .
C36 H36 0.9300 .
C36 C37 1.412(18) .
C37 H37 0.9300 .
C37 C38 1.34(2) .
C38 H38 0.9300 .
C38 C39 1.40(2) .
C39 H39 0.9300 .
C39 C40 1.336(19) .
C40 H40 0.9300 .

loop_
_geom_torsion_atom_site_label_1
_geom_torsion_atom_site_label_2
_geom_torsion_atom_site_label_3
_geom_torsion_atom_site_label_4
_geom_torsion
N1 C15 C16 C17 89.7(10)
N1 C15 C16 C21 -92.7(9)
N2 C8 C9 C10 179.5(10)
N2 C8 C13 N1 0.0(10)
N2 C8 C13 C12 -179.8(9)
N3 C27 C28 C29 179.2(10)
N3 C27 C32 N4 1.2(10)
N3 C27 C32 C31 -179.2(9)
N4 C34 C35 C36 -37.8(15)
N4 C34 C35 C40 141.0(11)
C1 C2 C3 C4 -3(2)
C1 C6 C7 N2 -128.0(9)
C2 C1 C6 C5 -3.3(16)
C2 C1 C6 C7 -178.0(10)
C2 C3 C4 C5 1(2)
C3 C4 C5 C6 -1(2)
C4 C5 C6 C1 2.1(17)
C4 C5 C6 C7 176.6(11)
C5 C6 C7 N2 57.4(13)
C6 C1 C2 C3 3.5(19)
C7 N2 C8 C9 4.9(16)
C7 N2 C8 C13 -178.5(8)
C7 N2 C14 N1 178.4(8)
C8 N2 C7 C6 76.5(11)
C8 N2 C14 N1 -0.2(10)
C8 C9 C10 C11 -2.1(16)
C9 C8 C13 N1 177.2(9)
C9 C8 C13 C12 -2.6(15)
C9 C10 C11 C12 0.3(17)
C10 C11 C12 C13 0.3(15)
C11 C12 C13 N1 -179.0(9)
C11 C12 C13 C8 0.8(14)
C13 N1 C14 N2 0.2(10)
C13 N1 C15 C16 -172.3(8)
C13 C8 C9 C10 3.2(15)
C14 N1 C13 C8 -0.1(10)
C14 N1 C13 C12 179.7(10)
C14 N1 C15 C16 11.8(13)
C14 N2 C7 C6 -101.8(10)
C14 N2 C8 C9 -176.6(11)
C14 N2 C8 C13 0.1(10)
C15 N1 C13 C8 -176.7(8)
C15 N1 C13 C12 3.1(15)
C15 N1 C14 N2 176.7(8)
C15 C16 C17 C18 171.9(7)
C15 C16 C17 C22 -5.2(12)
C15 C16 C21 C20 -172.4(7)
C15 C16 C21 C25 8.7(11)
C16 C17 C18 C19 1.4(12)
C16 C17 C18 C23 -176.1(9)
C17 C16 C21 C20 5.2(12)
C17 C16 C21 C25 -173.7(8)
C17 C18 C19 C20 3.0(13)
C17 C18 C19 C26 -175.3(8)
C18 C19 C20 C21 -3.5(13)
C18 C19 C20 C24 -179.9(9)
C18 C19 C26 N3 -107.6(10)
C19 C20 C21 C16 -0.6(12)
C19 C20 C21 C25 178.3(9)
C20 C19 C26 N3 74.0(11)
C21 C16 C17 C18 -5.6(12)
C21 C16 C17 C22 177.3(8)
C22 C17 C18 C19 178.5(8)
C22 C17 C18 C23 1.0(13)
C23 C18 C19 C20 -179.4(9)
C23 C18 C19 C26 2.2(13)
C24 C20 C21 C16 175.9(8)
C24 C20 C21 C25 -5.3(13)
C26 N3 C27 C28 6.5(16)
C26 N3 C27 C32 -177.5(9)
C26 N3 C33 N4 177.5(9)
C26 C19 C20 C21 174.9(8)
C26 C19 C20 C24 -1.5(13)
C27 N3 C26 C19 -176.0(9)
C27 N3 C33 N4 2.0(11)
C27 C28 C29 C30 -3.2(17)
C28 C27 C32 N4 177.6(9)
C28 C27 C32 C31 -2.7(15)
C28 C29 C30 C31 1.6(19)
C29 C30 C31 C32 -0.2(16)
C30 C31 C32 N4 -179.6(10)
C30 C31 C32 C27 0.8(15)
C32 N4 C33 N3 -1.2(11)
C32 N4 C34 C35 -71.6(12)
C32 C27 C28 C29 3.7(15)
C33 N3 C26 C19 9.3(14)
C33 N3 C27 C28 -177.9(11)
C33 N3 C27 C32 -1.9(11)
C33 N4 C32 C27 0.0(11)
C33 N4 C32 C31 -179.6(11)
C33 N4 C34 C35 110.1(11)
C34 N4 C32 C27 -178.6(9)
C34 N4 C32 C31 1.8(17)
C34 N4 C33 N3 177.4(9)
C34 C35 C36 C37 -177.6(12)
C34 C35 C40 C39 179.1(13)
C35 C36 C37 C38 -2(2)
C36 C35 C40 C39 -2(2)
C36 C37 C38 C39 -1(2)
C37 C38 C39 C40 2(3)
C38 C39 C40 C35 -1(2)
C40 C35 C36 C37 4(2)

loop_
_platon_squeeze_void_nr
_platon_squeeze_void_average_x
_platon_squeeze_void_average_y
_platon_squeeze_void_average_z
_platon_squeeze_void_volume
_platon_squeeze_void_count_electrons
_platon_squeeze_void_content
1 -0.153 0.194 0.347 579 170 ' '
